data_4077712
loop_
_publ_author_name
'Fraser, Christopher S. A.'
'Jenkins, Hilary A.'
'Jennings, Michael C.'
'Puddephatt, Richard J.'

_publ_section_title
;
 Organoplatinum(IV) Complexes with Hydrogen Bonds:&#x00A0; From Monomers
 to Polymers
;
_journal_issue 9
_journal_name_full Organometallics
_journal_page_first 1635
_journal_paper_doi 10.1021/om990942g
_journal_volume 19
_journal_year 2000
_chemical_formula_sum 'C31 H44 Cl5 N3 O2 Pt'
_chemical_formula_weight 863.03
_chemical_name_systematic
; 
 ? 
;
_space_group_IT_number 14
_symmetry_cell_setting monoclinic
_symmetry_space_group_name_Hall '-P 2ybc'
_symmetry_space_group_name_H-M 'P 1 21/c 1'
_atom_sites_solution_hydrogens geom
_atom_sites_solution_primary direct
_atom_sites_solution_secondary difmap
_audit_creation_method SHELXL-97
_cell_angle_alpha 90.00
_cell_angle_beta 103.2570(10)
_cell_angle_gamma 90.00
_cell_formula_units_Z 8
_cell_length_a 13.9808(2)
_cell_length_b 23.6523(5)
_cell_length_c 24.3279(4)
_cell_measurement_temperature 200(2)
_cell_volume 7830.3(2)
_computing_cell_refinement 'Nonius DENZO'
_computing_data_collection 'Nonius COLLECT'
_computing_data_reduction 'Nonius DENZO'
_computing_molecular_graphics 'Bruker SHELXTL'
_computing_publication_material 'Bruker SHELXTL'
_computing_structure_refinement 'SHELXL-97 (Sheldrick, 1997)'
_computing_structure_solution 'SHELXS-97 (Sheldrick, 1990)'
_diffrn_ambient_temperature 200(2)
_diffrn_measured_fraction_theta_full 0.947
_diffrn_measured_fraction_theta_max 0.947
_diffrn_measurement_device_type 'Nonius Kappa CCD'
_diffrn_measurement_method 'phi/omega scans'
_diffrn_radiation_monochromator graphite
_diffrn_radiation_source 'fine-focus sealed tube'
_diffrn_radiation_type MoK\a
_diffrn_radiation_wavelength 0.71073
_diffrn_reflns_av_R_equivalents 0.0920
_diffrn_reflns_av_sigmaI/netI 0.0504
_diffrn_reflns_limit_h_max 19
_diffrn_reflns_limit_h_min 0
_diffrn_reflns_limit_k_max 33
_diffrn_reflns_limit_k_min 0
_diffrn_reflns_limit_l_max 33
_diffrn_reflns_limit_l_min -33
_diffrn_reflns_number 71921
_diffrn_reflns_theta_full 30.13
_diffrn_reflns_theta_max 30.13
_diffrn_reflns_theta_min 2.64
_exptl_absorpt_coefficient_mu 3.954
_exptl_absorpt_correction_T_max 0.4381
_exptl_absorpt_correction_T_min 0.1864
_exptl_absorpt_correction_type Scalepack
_exptl_crystal_colour yellow
_exptl_crystal_density_diffrn 1.464
_exptl_crystal_density_method 'not measured'
_exptl_crystal_description block
_exptl_crystal_F_000 3440
_exptl_crystal_size_max 0.64
_exptl_crystal_size_mid 0.59
_exptl_crystal_size_min 0.25
_refine_diff_density_max 2.178
_refine_diff_density_min -2.214
_refine_diff_density_rms 0.168
_refine_ls_extinction_method none
_refine_ls_goodness_of_fit_ref 1.093
_refine_ls_hydrogen_treatment mixed
_refine_ls_matrix_type full
_refine_ls_number_parameters 876
_refine_ls_number_reflns 21902
_refine_ls_number_restraints 16
_refine_ls_restrained_S_all 1.094
_refine_ls_R_factor_all 0.1303
_refine_ls_R_factor_gt 0.0873
_refine_ls_shift/su_max 1.257
_refine_ls_shift/su_mean 0.042
_refine_ls_structure_factor_coef Fsqd
_refine_ls_weighting_details 'calc w=1/[\s^2^(Fo^2^)+(0.0952P)^2^+59.7053P] where P=(Fo^2^+2Fc^2^)/3'
_refine_ls_weighting_scheme calc
_refine_ls_wR_factor_gt 0.2207
_refine_ls_wR_factor_ref 0.2475
_reflns_number_gt 14518
_reflns_number_total 21902
_reflns_threshold_expression >2sigma(I)
_cod_data_source_file om990942g.cif
_cod_data_source_block complex_6
_cod_depositor_comments
;
The following automatic conversions were performed:

'_symmetry_cell_setting' value 'Monoclinic' changed to 'monoclinic'
according to /home/saulius/struct/CIF-dictionaries/cif_core.dic
dictionary named 'cif_core.dic' version 2.4.2 from 2011-04-26.

Automatic conversion script
Id: cif_fix_values 1715 2011-07-08 13:25:40Z adriana 
;
_cod_original_sg_symbol_H-M P2(1)/c
_cod_database_code 4077712

loop_
_symmetry_equiv_pos_as_xyz
'x, y, z'
'-x, y+1/2, -z+1/2'
'-x, -y, -z'
'x, -y-1/2, z-1/2'

loop_
_atom_site_label
_atom_site_type_symbol
_atom_site_fract_x
_atom_site_fract_y
_atom_site_fract_z
_atom_site_U_iso_or_equiv
_atom_site_adp_type
_atom_site_occupancy
_atom_site_symmetry_multiplicity
_atom_site_calc_flag
_atom_site_refinement_flags
_atom_site_disorder_assembly
_atom_site_disorder_group
Pt1 Pt 0.18140(2) 0.411562(15) 0.611054(17) 0.05117(12) Uani 1 1 d . . .
C1 C 0.3321(7) 0.4218(5) 0.6183(6) 0.076(3) Uani 1 1 d . . .
H1A H 0.3671 0.3921 0.6439 0.091 Uiso 1 1 calc R . .
H1B H 0.3462 0.4156 0.5807 0.091 Uiso 1 1 calc R . .
C2 C 0.3724(6) 0.4770(5) 0.6397(5) 0.060(2) Uani 1 1 d . . .
C3 C 0.4038(7) 0.4855(5) 0.6977(5) 0.070(3) Uani 1 1 d . . .
H3A H 0.4067 0.4541 0.7224 0.084 Uiso 1 1 calc R . .
C4 C 0.3766(7) 0.5223(5) 0.6067(5) 0.061(2) Uani 1 1 d . . .
H4A H 0.3592 0.5171 0.5669 0.073 Uiso 1 1 calc R . .
C5 C 0.4311(7) 0.5390(5) 0.7206(5) 0.069(3) Uani 1 1 d . . .
H5A H 0.4513 0.5437 0.7604 0.083 Uiso 1 1 calc R . .
C6 C 0.4047(6) 0.5760(4) 0.6269(4) 0.055(2) Uani 1 1 d . . .
H6A H 0.4078 0.6061 0.6015 0.066 Uiso 1 1 calc R . .
C7 C 0.4284(7) 0.5852(5) 0.6850(4) 0.058(2) Uani 1 1 d . . .
N8 N 0.4483(7) 0.6406(4) 0.7062(4) 0.070(2) Uani 1 1 d . . .
H8A H 0.4815 0.6643 0.6898 0.084 Uiso 1 1 calc R . .
C9 C 0.4159(18) 0.6570(8) 0.7520(8) 0.127(7) Uani 1 1 d . . .
O10 O 0.3679(16) 0.6317(7) 0.7778(7) 0.189(8) Uani 1 1 d . . .
O11 O 0.4378(14) 0.7132(6) 0.7593(5) 0.162(6) Uani 1 1 d . . .
C12 C 0.402(4) 0.7367(12) 0.8040(13) 0.35(3) Uani 1 1 d . . .
H12A H 0.4134 0.7776 0.8056 0.532 Uiso 1 1 calc R . .
H12B H 0.4358 0.7195 0.8398 0.532 Uiso 1 1 calc R . .
H12C H 0.3311 0.7294 0.7976 0.532 Uiso 1 1 calc R . .
N13 N 0.1901(5) 0.4406(3) 0.6959(3) 0.0525(18) Uani 1 1 d . . .
C14 C 0.2052(8) 0.4093(4) 0.7421(5) 0.063(3) Uani 1 1 d . . .
H14A H 0.2084 0.3694 0.7383 0.076 Uiso 1 1 calc R . .
C15 C 0.2168(8) 0.4319(5) 0.7960(5) 0.071(3) Uani 1 1 d . . .
H15A H 0.2283 0.4075 0.8278 0.085 Uiso 1 1 calc R . .
C16 C 0.2117(8) 0.4893(5) 0.8038(4) 0.065(3) Uani 1 1 d . . .
C17 C 0.1951(7) 0.5221(4) 0.7546(4) 0.055(2) Uani 1 1 d . . .
H17A H 0.1910 0.5620 0.7572 0.066 Uiso 1 1 calc R . .
C18 C 0.1845(6) 0.4972(4) 0.7024(4) 0.0467(19) Uani 1 1 d . . .
C19 C 0.1669(6) 0.5310(4) 0.6493(4) 0.0488(19) Uani 1 1 d . . .
C20 C 0.1633(6) 0.5890(4) 0.6482(4) 0.0495(19) Uani 1 1 d . . .
H20A H 0.1737 0.6092 0.6829 0.059 Uiso 1 1 calc R . .
C21 C 0.1450(7) 0.6193(4) 0.5976(4) 0.054(2) Uani 1 1 d . . .
C22 C 0.1255(7) 0.5857(4) 0.5492(4) 0.058(2) Uani 1 1 d . . .
H22A H 0.1081 0.6032 0.5132 0.070 Uiso 1 1 calc R . .
C23 C 0.1310(6) 0.5276(4) 0.5525(4) 0.051(2) Uani 1 1 d . . .
H23A H 0.1185 0.5064 0.5185 0.062 Uiso 1 1 calc R . .
N24 N 0.1528(5) 0.5004(3) 0.6010(3) 0.0453(15) Uani 1 1 d . . .
C25 C 0.2290(12) 0.5161(7) 0.8624(5) 0.091(4) Uani 1 1 d . . .
C26 C 0.3356(15) 0.5115(14) 0.8878(8) 0.198(14) Uani 1 1 d . . .
H26A H 0.3665 0.5486 0.8871 0.297 Uiso 1 1 calc R . .
H26B H 0.3652 0.4844 0.8661 0.297 Uiso 1 1 calc R . .
H26C H 0.3456 0.4984 0.9269 0.297 Uiso 1 1 calc R . .
C27 C 0.174(3) 0.4824(11) 0.8973(9) 0.226(17) Uani 1 1 d . . .
H27A H 0.2140 0.4504 0.9147 0.338 Uiso 1 1 calc R . .
H27B H 0.1124 0.4682 0.8730 0.338 Uiso 1 1 calc R . .
H27C H 0.1581 0.5065 0.9268 0.338 Uiso 1 1 calc R . .
C28 C 0.191(2) 0.5764(10) 0.8584(7) 0.169(11) Uani 1 1 d . . .
H28A H 0.1998 0.5923 0.8965 0.254 Uiso 1 1 calc R . .
H28B H 0.1212 0.5767 0.8396 0.254 Uiso 1 1 calc R . .
H28C H 0.2279 0.5992 0.8367 0.254 Uiso 1 1 calc R . .
C29 C 0.1437(8) 0.6828(4) 0.5943(5) 0.061(2) Uani 1 1 d . . .
C30 C 0.1534(14) 0.7094(5) 0.6518(7) 0.104(5) Uani 1 1 d . . .
H30A H 0.2222 0.7078 0.6727 0.156 Uiso 1 1 calc R . .
H30B H 0.1123 0.6887 0.6727 0.156 Uiso 1 1 calc R . .
H30C H 0.1320 0.7489 0.6473 0.156 Uiso 1 1 calc R . .
C31 C 0.2301(9) 0.7020(6) 0.5721(7) 0.091(4) Uani 1 1 d . . .
H31A H 0.2382 0.7430 0.5772 0.137 Uiso 1 1 calc R . .
H31B H 0.2188 0.6929 0.5319 0.137 Uiso 1 1 calc R . .
H31C H 0.2896 0.6828 0.5928 0.137 Uiso 1 1 calc R . .
C32 C 0.0476(9) 0.7029(5) 0.5549(7) 0.087(4) Uani 1 1 d . . .
H32A H -0.0078 0.6816 0.5630 0.130 Uiso 1 1 calc R . .
H32B H 0.0508 0.6966 0.5155 0.130 Uiso 1 1 calc R . .
H32C H 0.0384 0.7433 0.5610 0.130 Uiso 1 1 calc R . .
C33 C 0.1684(8) 0.3939(5) 0.5282(5) 0.070(3) Uani 1 1 d . . .
H33A H 0.2048 0.3592 0.5245 0.105 Uiso 1 1 calc R . .
H33B H 0.1954 0.4252 0.5101 0.105 Uiso 1 1 calc R . .
H33C H 0.0989 0.3887 0.5098 0.105 Uiso 1 1 calc R . .
C34 C 0.2099(8) 0.3283(5) 0.6267(6) 0.073(3) Uani 1 1 d . . .
H34A H 0.1505 0.3062 0.6112 0.110 Uiso 1 1 calc R . .
H34B H 0.2302 0.3221 0.6675 0.110 Uiso 1 1 calc R . .
H34C H 0.2627 0.3163 0.6088 0.110 Uiso 1 1 calc R . .
Cl35 Cl 0.00369(15) 0.39515(11) 0.59974(11) 0.0563(5) Uani 1 1 d . . .
Pt2 Pt 0.29398(3) 0.300356(19) 0.35702(2) 0.07198(16) Uani 1 1 d . . .
C41 C 0.1420(10) 0.3118(6) 0.3322(9) 0.111(6) Uani 1 1 d . . .
H41A H 0.1164 0.2892 0.2976 0.133 Uiso 1 1 calc R . .
H41B H 0.1115 0.2970 0.3622 0.133 Uiso 1 1 calc R . .
C42 C 0.1117(8) 0.3714(5) 0.3207(8) 0.086(4) Uani 1 1 d . . .
C43 C 0.0936(9) 0.3936(7) 0.2668(8) 0.095(5) Uani 1 1 d . . .
H43A H 0.0972 0.3690 0.2365 0.114 Uiso 1 1 calc R . .
C44 C 0.1008(8) 0.4093(5) 0.3637(6) 0.074(3) Uani 1 1 d . . .
H44A H 0.1074 0.3955 0.4010 0.089 Uiso 1 1 calc R . .
C45 C 0.0705(8) 0.4499(6) 0.2544(6) 0.082(4) Uani 1 1 d . . .
H45A H 0.0570 0.4631 0.2166 0.098 Uiso 1 1 calc R . .
C46 C 0.0807(7) 0.4668(5) 0.3526(6) 0.072(3) Uani 1 1 d . . .
H46A H 0.0762 0.4918 0.3825 0.087 Uiso 1 1 calc R . .
C47 C 0.0675(7) 0.4867(6) 0.2989(6) 0.071(3) Uani 1 1 d . . .
N48 N 0.0467(6) 0.5450(4) 0.2891(4) 0.069(2) Uani 1 1 d . . .
H48A H 0.0253 0.5626 0.3158 0.083 Uiso 1 1 calc R . .
C49 C 0.0549(14) 0.5766(7) 0.2458(7) 0.106(5) Uani 1 1 d . . .
O50 O 0.0783(15) 0.5591(6) 0.2030(6) 0.174(7) Uani 1 1 d . . .
O51 O 0.0339(9) 0.6296(5) 0.2531(4) 0.106(3) Uani 1 1 d . . .
C52 C 0.034(3) 0.6720(9) 0.2048(11) 0.225(17) Uani 1 1 d . . .
H52A H 0.0989 0.6731 0.1966 0.338 Uiso 1 1 calc R . .
H52B H 0.0164 0.7097 0.2162 0.338 Uiso 1 1 calc R . .
H52C H -0.0149 0.6600 0.1710 0.338 Uiso 1 1 calc R . .
N53 N 0.3077(6) 0.3363(4) 0.2789(4) 0.070(3) Uani 1 1 d . . .
C54 C 0.2961(9) 0.3092(6) 0.2290(6) 0.086(4) Uani 1 1 d . . .
H54A H 0.2882 0.2693 0.2285 0.103 Uiso 1 1 calc R . .
C55 C 0.2950(11) 0.3361(7) 0.1795(7) 0.097(5) Uani 1 1 d . . .
H55A H 0.2905 0.3144 0.1461 0.117 Uiso 1 1 calc R . .
C56 C 0.3006(10) 0.3954(7) 0.1766(5) 0.089(4) Uani 1 1 d . . .
C57 C 0.3142(8) 0.4218(6) 0.2281(5) 0.073(3) Uani 1 1 d . . .
H57A H 0.3217 0.4618 0.2293 0.088 Uiso 1 1 calc R . .
C58 C 0.3176(7) 0.3941(5) 0.2774(5) 0.061(3) Uani 1 1 d . . .
C59 C 0.3275(6) 0.4217(4) 0.3325(4) 0.054(2) Uani 1 1 d . . .
C60 C 0.3381(7) 0.4795(4) 0.3392(4) 0.057(2) Uani 1 1 d . . .
H60A H 0.3389 0.5027 0.3075 0.068 Uiso 1 1 calc R . .
C61 C 0.3474(7) 0.5037(4) 0.3911(4) 0.053(2) Uani 1 1 d . . .
C62 C 0.3499(7) 0.4672(4) 0.4371(4) 0.058(2) Uani 1 1 d . . .
H62A H 0.3579 0.4818 0.4743 0.069 Uiso 1 1 calc R . .
C63 C 0.3406(8) 0.4108(4) 0.4271(5) 0.059(2) Uani 1 1 d . . .
H63A H 0.3438 0.3864 0.4586 0.071 Uiso 1 1 calc R . .
N64 N 0.3273(6) 0.3874(4) 0.3763(4) 0.0568(19) Uani 1 1 d . . .
C65 C 0.2945(15) 0.4276(9) 0.1212(6) 0.114(6) Uani 1 1 d . . .
C66 C 0.210(2) 0.4700(16) 0.1142(8) 0.239(19) Uani 1 1 d . . .
H66A H 0.2170 0.4923 0.1489 0.358 Uiso 1 1 calc R . .
H66B H 0.1471 0.4496 0.1069 0.358 Uiso 1 1 calc R . .
H66C H 0.2110 0.4953 0.0825 0.358 Uiso 1 1 calc R . .
C67 C 0.387(2) 0.4503(16) 0.1231(7) 0.24(2) Uani 1 1 d . . .
H67A H 0.3979 0.4833 0.1481 0.359 Uiso 1 1 calc R . .
H67B H 0.3917 0.4618 0.0850 0.359 Uiso 1 1 calc R . .
H67C H 0.4377 0.4217 0.1375 0.359 Uiso 1 1 calc R . .
C68 C 0.2695(19) 0.3882(13) 0.0694(8) 0.185(11) Uani 1 1 d . . .
H68A H 0.2710 0.4098 0.0352 0.277 Uiso 1 1 calc R . .
H68B H 0.2038 0.3722 0.0661 0.277 Uiso 1 1 calc R . .
H68C H 0.3179 0.3576 0.0740 0.277 Uiso 1 1 calc R . .
C69 C 0.3545(7) 0.5676(5) 0.4027(4) 0.059(2) Uani 1 1 d . . .
C70 C 0.3660(12) 0.6000(5) 0.3507(6) 0.089(4) Uani 1 1 d . . .
H70A H 0.3032 0.6002 0.3226 0.133 Uiso 1 1 calc R . .
H70B H 0.4162 0.5817 0.3345 0.133 Uiso 1 1 calc R . .
H70C H 0.3859 0.6389 0.3612 0.133 Uiso 1 1 calc R . .
C71 C 0.4454(8) 0.5804(5) 0.4503(6) 0.075(3) Uani 1 1 d . . .
H71A H 0.5031 0.5618 0.4421 0.112 Uiso 1 1 calc R . .
H71B H 0.4344 0.5663 0.4863 0.112 Uiso 1 1 calc R . .
H71C H 0.4563 0.6214 0.4530 0.112 Uiso 1 1 calc R . .
C72 C 0.2627(8) 0.5867(5) 0.4224(7) 0.084(4) Uani 1 1 d . . .
H72A H 0.2683 0.6270 0.4320 0.126 Uiso 1 1 calc R . .
H72B H 0.2571 0.5648 0.4557 0.126 Uiso 1 1 calc R . .
H72C H 0.2042 0.5805 0.3920 0.126 Uiso 1 1 calc R . .
C73 C 0.2786(12) 0.2751(5) 0.4348(7) 0.092(4) Uani 1 1 d . . .
H73A H 0.2140 0.2868 0.4400 0.138 Uiso 1 1 calc R . .
H73B H 0.3301 0.2926 0.4640 0.138 Uiso 1 1 calc R . .
H73C H 0.2844 0.2339 0.4377 0.138 Uiso 1 1 calc R . .
C74 C 0.2650(11) 0.2183(6) 0.3338(8) 0.105(5) Uani 1 1 d . . .
H74A H 0.3001 0.1933 0.3638 0.158 Uiso 1 1 calc R . .
H74B H 0.2868 0.2107 0.2990 0.158 Uiso 1 1 calc R . .
H74C H 0.1942 0.2114 0.3273 0.158 Uiso 1 1 calc R . .
Cl75 Cl 0.4732(2) 0.28181(13) 0.38326(13) 0.0746(7) Uani 1 1 d . . .
C80 C 0.570(2) 0.1482(16) 0.3409(15) 0.55(11) Uani 0.568(9) 1 d PD A 1
H80A H 0.5678 0.1845 0.3609 0.656 Uiso 0.568(9) 1 calc PR A 1
H80B H 0.5803 0.1169 0.3687 0.656 Uiso 0.568(9) 1 calc PR A 1
Cl81 Cl 0.6555(5) 0.1488(4) 0.3044(3) 0.115(3) Uani 0.568(9) 1 d PD A 1
Cl82 Cl 0.4679(15) 0.1383(17) 0.290(3) 0.78(6) Uani 0.568(9) 1 d PD A 1
C80 C 0.5310(14) 0.1594(10) 0.3101(7) 0.067(7) Uani 0.432(9) 1 d PD A 2
H80C H 0.5981 0.1503 0.3058 0.081 Uiso 0.432(9) 1 calc PR A 2
H80D H 0.5341 0.1951 0.3315 0.081 Uiso 0.432(9) 1 calc PR A 2
Cl81 Cl 0.4894(10) 0.1065(5) 0.3456(5) 0.105(4) Uani 0.432(9) 1 d PD A 2
Cl82 Cl 0.4527(7) 0.1672(4) 0.2442(3) 0.075(2) Uani 0.432(9) 1 d PD A 2
C85 C 0.084(2) 0.7418(17) 0.3546(11) 0.52(3) Uani 0.537(12) 1 d PD B 1
H85A H 0.1298 0.7500 0.3303 0.628 Uiso 0.537(12) 1 calc PR B 1
H85B H 0.0749 0.7003 0.3529 0.628 Uiso 0.537(12) 1 calc PR B 1
Cl86 Cl -0.0213(9) 0.7650(5) 0.3169(4) 0.158(5) Uani 0.537(12) 1 d PD B 1
Cl87 Cl 0.1517(15) 0.7522(7) 0.4190(7) 0.232(11) Uani 0.537(12) 1 d PD B 1
C85 C 0.057(2) 0.7450(11) 0.3773(11) 0.104(13) Uani 0.463(12) 1 d PD B 2
H85C H 0.0021 0.7407 0.3436 0.125 Uiso 0.463(12) 1 calc PR B 2
H85D H 0.0610 0.7088 0.3980 0.125 Uiso 0.463(12) 1 calc PR B 2
Cl86 Cl 0.017(2) 0.7936(7) 0.4192(8) 0.222(11) Uani 0.463(12) 1 d PD B 2
Cl87 Cl 0.1624(10) 0.7479(8) 0.3513(14) 0.284(18) Uani 0.463(12) 1 d PD B 2
C90 C -0.018(9) 0.368(16) -0.020(3) 1.2(4) Uiso 0.590(10) 1 d PD C 1
H90C H 0.0067 0.4013 0.0042 1.399 Uiso 0.590(10) 1 calc PR C 1
H90D H -0.0272 0.3369 0.0049 1.399 Uiso 0.590(10) 1 calc PR C 1
Cl91 Cl 0.0677(5) 0.3497(3) -0.0532(4) 0.118(3) Uani 0.590(10) 1 d PD C 1
Cl92 Cl -0.127(5) 0.385(3) -0.061(3) 0.59(3) Uani 0.590(10) 1 d PD C 1
C90 C -0.0353(16) 0.4024(10) -0.0667(10) 0.070(7) Uiso 0.410(10) 1 d PD C 2
H90C H 0.0195 0.3749 -0.0609 0.084 Uiso 0.410(10) 1 calc PR C 2
H90D H -0.0370 0.4218 -0.1030 0.084 Uiso 0.410(10) 1 calc PR C 2
Cl91 Cl -0.0056(9) 0.4511(6) -0.0155(5) 0.131(5) Uani 0.410(10) 1 d PD . 2
Cl92 Cl -0.1404(7) 0.3648(5) -0.0750(6) 0.108(4) Uani 0.410(10) 1 d PD C 2
C95 C 0.516(2) 0.2112(15) 0.541(2) 0.19(3) Uani 0.50 1 d PD D 1
H95A H 0.5285 0.1787 0.5676 0.230 Uiso 0.50 1 calc PR D 1
H95B H 0.4869 0.1971 0.5028 0.230 Uiso 0.50 1 calc PR D 1
Cl96 Cl 0.4412(13) 0.2584(9) 0.5618(7) 0.211(7) Uani 0.50 1 d PD D 1
Cl97 Cl 0.6144(14) 0.2441(7) 0.5423(5) 0.185(6) Uani 0.50 1 d PD D 1
C95 C 0.5602(18) 0.1853(11) 0.4974(16) 0.36(7) Uani 0.50 1 d PD E 2
H95C H 0.5777 0.2059 0.5337 0.435 Uiso 0.50 1 calc PR E 2
H95D H 0.5332 0.2131 0.4675 0.435 Uiso 0.50 1 calc PR E 2
Cl96 Cl 0.6629(7) 0.1570(6) 0.4842(5) 0.145(4) Uani 0.50 1 d PD E 2
Cl97 Cl 0.4736(10) 0.1387(8) 0.5007(7) 0.203(8) Uani 0.50 1 d PD E 2

loop_
_atom_site_aniso_label
_atom_site_aniso_U_11
_atom_site_aniso_U_22
_atom_site_aniso_U_33
_atom_site_aniso_U_23
_atom_site_aniso_U_13
_atom_site_aniso_U_12
Pt1 0.03688(17) 0.0496(2) 0.0690(2) -0.00276(16) 0.01611(14) -0.00027(13)
C1 0.042(5) 0.069(7) 0.123(10) 0.000(7) 0.032(6) 0.006(5)
C2 0.036(4) 0.068(6) 0.077(7) -0.008(5) 0.015(4) 0.003(4)
C3 0.044(5) 0.084(8) 0.078(7) 0.016(6) 0.003(5) -0.008(5)
C4 0.039(4) 0.080(7) 0.070(6) -0.005(5) 0.025(4) -0.006(4)
C5 0.041(5) 0.093(8) 0.067(6) 0.009(6) 0.002(4) -0.007(5)
C6 0.038(4) 0.069(6) 0.061(5) 0.001(5) 0.018(4) -0.004(4)
C7 0.041(4) 0.069(6) 0.064(6) 0.001(5) 0.012(4) 0.002(4)
N8 0.067(5) 0.072(6) 0.074(6) -0.015(5) 0.024(5) -0.005(4)
C9 0.20(2) 0.095(12) 0.108(12) -0.026(10) 0.075(14) 0.012(13)
O10 0.30(2) 0.171(14) 0.149(13) -0.010(11) 0.165(15) -0.004(14)
O11 0.265(19) 0.126(10) 0.100(8) -0.061(8) 0.051(10) 0.008(11)
C12 0.81(10) 0.15(2) 0.21(3) -0.06(2) 0.32(5) 0.01(4)
N13 0.031(3) 0.061(5) 0.066(5) 0.018(4) 0.013(3) 0.002(3)
C14 0.060(6) 0.054(5) 0.073(7) 0.012(5) 0.009(5) 0.007(5)
C15 0.067(7) 0.078(7) 0.065(6) 0.017(6) 0.012(5) -0.009(6)
C16 0.063(6) 0.079(7) 0.054(6) 0.005(5) 0.012(5) 0.003(5)
C17 0.055(5) 0.061(6) 0.052(5) -0.001(4) 0.019(4) 0.003(4)
C18 0.033(4) 0.050(5) 0.058(5) 0.008(4) 0.012(3) -0.002(3)
C19 0.036(4) 0.054(5) 0.058(5) 0.001(4) 0.015(4) 0.002(3)
C20 0.044(4) 0.046(4) 0.059(5) 0.002(4) 0.016(4) 0.002(4)
C21 0.042(4) 0.059(5) 0.062(5) 0.007(4) 0.017(4) 0.017(4)
C22 0.046(5) 0.066(6) 0.063(6) 0.017(5) 0.013(4) 0.001(4)
C23 0.045(4) 0.056(5) 0.052(5) -0.001(4) 0.009(4) 0.001(4)
N24 0.035(3) 0.047(4) 0.056(4) 0.000(3) 0.015(3) 0.002(3)
C25 0.115(11) 0.107(11) 0.054(6) 0.008(7) 0.024(7) -0.018(9)
C26 0.122(17) 0.33(4) 0.109(14) -0.073(19) -0.048(13) 0.06(2)
C27 0.41(5) 0.19(2) 0.113(15) -0.049(16) 0.15(2) -0.14(3)
C28 0.24(3) 0.18(2) 0.076(10) -0.035(12) 0.010(13) 0.08(2)
C29 0.062(6) 0.051(5) 0.074(6) 0.009(5) 0.020(5) 0.005(4)
C30 0.161(16) 0.050(7) 0.100(10) -0.004(7) 0.027(10) 0.011(8)
C31 0.061(7) 0.071(8) 0.147(13) 0.019(8) 0.035(8) -0.008(6)
C32 0.066(7) 0.054(6) 0.139(12) 0.028(7) 0.019(7) 0.010(5)
C33 0.064(6) 0.072(7) 0.083(7) -0.016(6) 0.032(6) -0.004(5)
C34 0.059(6) 0.056(6) 0.103(9) -0.009(6) 0.016(6) 0.004(5)
Cl35 0.0378(10) 0.0648(13) 0.0670(13) -0.0023(11) 0.0131(9) -0.0040(9)
Pt2 0.0644(3) 0.0536(2) 0.1067(4) -0.0212(2) 0.0377(2) -0.00784(18)
C41 0.064(7) 0.073(8) 0.209(19) -0.052(10) 0.059(10) -0.010(6)
C42 0.050(6) 0.068(7) 0.146(13) -0.033(8) 0.039(7) -0.015(5)
C43 0.056(7) 0.100(11) 0.128(13) -0.052(10) 0.016(7) -0.008(7)
C44 0.050(5) 0.065(7) 0.117(10) -0.008(6) 0.039(6) -0.006(5)
C45 0.043(5) 0.101(10) 0.097(9) -0.029(8) 0.006(5) -0.002(6)
C46 0.048(5) 0.072(7) 0.107(9) -0.007(6) 0.039(6) -0.006(5)
C47 0.034(4) 0.088(8) 0.095(8) -0.026(7) 0.021(5) -0.008(5)
N48 0.055(5) 0.091(7) 0.068(5) -0.003(5) 0.027(4) 0.005(5)
C49 0.137(14) 0.102(12) 0.101(11) -0.007(9) 0.074(11) 0.002(10)
O50 0.29(2) 0.133(11) 0.146(11) 0.005(9) 0.144(14) 0.031(12)
O51 0.147(10) 0.091(7) 0.097(7) 0.012(6) 0.064(7) 0.013(6)
C52 0.47(5) 0.094(14) 0.17(2) 0.031(14) 0.19(3) -0.01(2)
N53 0.047(4) 0.084(6) 0.080(6) -0.033(5) 0.015(4) 0.001(4)
C54 0.064(7) 0.091(9) 0.100(10) -0.041(8) 0.012(7) 0.006(6)
C55 0.089(9) 0.117(12) 0.086(10) -0.053(9) 0.022(7) 0.000(8)
C56 0.070(8) 0.130(12) 0.063(7) -0.022(7) 0.008(6) 0.013(8)
C57 0.059(6) 0.089(8) 0.069(7) -0.012(6) 0.009(5) 0.007(6)
C58 0.041(5) 0.073(7) 0.068(6) -0.025(5) 0.011(4) -0.002(4)
C59 0.036(4) 0.059(5) 0.069(6) -0.010(5) 0.014(4) -0.001(4)
C60 0.046(5) 0.066(6) 0.063(6) 0.004(5) 0.022(4) 0.000(4)
C61 0.045(4) 0.044(4) 0.076(6) -0.007(4) 0.023(4) 0.004(4)
C62 0.054(5) 0.058(5) 0.066(6) -0.003(5) 0.024(4) -0.006(4)
C63 0.068(6) 0.050(5) 0.065(6) -0.005(4) 0.025(5) -0.003(4)
N64 0.051(4) 0.057(5) 0.068(5) -0.019(4) 0.024(4) -0.005(3)
C65 0.123(14) 0.153(16) 0.059(8) -0.012(9) 0.003(8) 0.020(12)
C66 0.21(3) 0.41(5) 0.085(13) 0.05(2) 0.018(14) 0.19(3)
C67 0.21(3) 0.43(5) 0.062(10) 0.048(18) -0.004(13) -0.18(3)
C68 0.18(2) 0.28(3) 0.079(11) -0.041(16) 0.009(13) -0.05(2)
C69 0.048(5) 0.067(6) 0.066(6) -0.011(5) 0.022(4) -0.003(4)
C70 0.104(10) 0.063(7) 0.102(10) 0.011(7) 0.030(8) 0.003(7)
C71 0.048(5) 0.062(6) 0.118(10) -0.027(6) 0.029(6) -0.015(5)
C72 0.047(6) 0.071(7) 0.142(12) -0.016(7) 0.039(7) -0.004(5)
C73 0.113(11) 0.056(7) 0.127(12) -0.004(7) 0.066(9) -0.009(7)
C74 0.089(9) 0.066(8) 0.176(16) -0.048(9) 0.062(10) -0.021(7)
Cl75 0.0717(17) 0.0698(16) 0.0823(18) -0.0058(14) 0.0176(14) 0.0020(13)
C80 0.67(17) 0.27(7) 0.45(11) -0.32(8) -0.39(12) 0.35(10)
Cl81 0.059(3) 0.168(8) 0.118(5) -0.027(5) 0.018(3) 0.014(4)
Cl82 0.120(15) 0.63(6) 1.57(14) -0.88(9) 0.17(5) -0.10(3)
C80 0.040(11) 0.10(2) 0.062(14) -0.027(14) 0.009(10) 0.004(12)
Cl81 0.113(8) 0.097(7) 0.114(7) 0.010(6) 0.046(6) 0.004(6)
Cl82 0.070(5) 0.067(4) 0.078(4) -0.016(3) -0.001(3) -0.001(3)
C85 1.09(14) 0.37(5) 0.09(3) 0.02(4) 0.09(8) -0.549
Cl86 0.202(11) 0.142(8) 0.118(7) 0.070(6) 0.015(7) 0.073(8)
Cl87 0.29(2) 0.177(13) 0.152(11) 0.041(10) -0.100(13) -0.043(13)
C85 0.11(2) 0.10(2) 0.09(2) 0.07(2) -0.010(18) -0.017(18)
Cl86 0.39(3) 0.128(11) 0.193(16) -0.029(10) 0.148(19) -0.048(15)
Cl87 0.090(9) 0.166(15) 0.55(5) 0.04(2) -0.021(16) -0.051(9)
Cl91 0.089(5) 0.117(6) 0.135(6) 0.031(5) 0.001(4) -0.023(4)
Cl92 0.56(7) 0.55(7) 0.64(9) -0.07(6) 0.10(7) 0.05(6)
Cl91 0.110(8) 0.161(12) 0.105(8) -0.032(7) -0.011(6) -0.006(7)
Cl92 0.066(5) 0.093(6) 0.170(10) 0.024(6) 0.038(6) -0.008(4)
C95 0.17(4) 0.28(6) 0.17(4) -0.10(4) 0.13(4) -0.02(4)
Cl96 0.200(15) 0.28(2) 0.154(11) -0.006(13) 0.046(11) -0.047(15)
Cl97 0.245(17) 0.218(15) 0.092(7) -0.026(8) 0.036(8) 0.039(13)
C95 0.69(17) 0.34(9) 0.11(3) 0.14(5) 0.19(7) 0.40(11)
Cl96 0.095(6) 0.174(10) 0.169(10) 0.054(8) 0.039(6) 0.001(6)
Cl97 0.142(9) 0.265(18) 0.235(15) 0.123(14) 0.114(10) -0.002(10)

loop_
_atom_type_symbol
_atom_type_description
_atom_type_scat_dispersion_real
_atom_type_scat_dispersion_imag
_atom_type_scat_source
C C 0.0033 0.0016 'International Tables Vol C Tables 4.2.6.8 and 6.1.1.4'
H H 0.0000 0.0000 'International Tables Vol C Tables 4.2.6.8 and 6.1.1.4'
N N 0.0061 0.0033 'International Tables Vol C Tables 4.2.6.8 and 6.1.1.4'
O O 0.0106 0.0060 'International Tables Vol C Tables 4.2.6.8 and 6.1.1.4'
Cl Cl 0.1484 0.1585 'International Tables Vol C Tables 4.2.6.8 and 6.1.1.4'
Pt Pt -1.7033 8.3905 'International Tables Vol C Tables 4.2.6.8 and 6.1.1.4'

loop_
_geom_angle_atom_site_label_1
_geom_angle_atom_site_label_2
_geom_angle_atom_site_label_3
_geom_angle
_geom_angle_site_symmetry_3
C33 Pt1 C34 87.4(5) .
C33 Pt1 C1 88.1(5) .
C34 Pt1 C1 86.9(5) .
C33 Pt1 N24 96.7(4) .
C34 Pt1 N24 175.8(4) .
C1 Pt1 N24 93.1(4) .
C33 Pt1 N13 173.1(4) .
C34 Pt1 N13 99.5(4) .
C1 Pt1 N13 92.7(4) .
N24 Pt1 N13 76.4(3) .
C33 Pt1 Cl35 89.9(3) .
C34 Pt1 Cl35 91.0(3) .
C1 Pt1 Cl35 177.2(3) .
N24 Pt1 Cl35 89.13(19) .
N13 Pt1 Cl35 89.49(19) .
C2 C1 Pt1 115.5(7) .
C4 C2 C3 116.2(10) .
C4 C2 C1 124.2(11) .
C3 C2 C1 119.4(11) .
C2 C3 C5 121.8(11) .
C2 C4 C6 124.4(10) .
C7 C5 C3 119.7(11) .
C4 C6 C7 119.0(10) .
C5 C7 C6 118.5(10) .
C5 C7 N8 121.7(10) .
C6 C7 N8 119.8(10) .
C9 N8 C7 119.5(12) .
O10 C9 N8 129.1(18) .
O10 C9 O11 124.2(16) .
N8 C9 O11 106.1(16) .
C9 O11 C12 112(2) .
C14 N13 C18 117.1(9) .
C14 N13 Pt1 126.9(7) .
C18 N13 Pt1 115.9(6) .
N13 C14 C15 123.2(10) .
C16 C15 C14 120.7(10) .
C15 C16 C17 115.7(10) .
C15 C16 C25 122.4(11) .
C17 C16 C25 121.8(11) .
C18 C17 C16 120.8(10) .
N13 C18 C17 122.4(8) .
N13 C18 C19 115.5(8) .
C17 C18 C19 122.1(8) .
N24 C19 C20 121.3(8) .
N24 C19 C18 115.4(8) .
C20 C19 C18 123.3(9) .
C19 C20 C21 121.8(9) .
C20 C21 C22 114.4(9) .
C20 C21 C29 123.8(9) .
C22 C21 C29 121.8(9) .
C23 C22 C21 121.5(9) .
N24 C23 C22 122.5(9) .
C23 N24 C19 118.3(8) .
C23 N24 Pt1 125.4(6) .
C19 N24 Pt1 116.0(6) .
C26 C25 C27 109(2) .
C26 C25 C28 113.5(19) .
C27 C25 C28 108.6(19) .
C26 C25 C16 106.7(14) .
C27 C25 C16 108.3(13) .
C28 C25 C16 110.6(12) .
C31 C29 C21 108.7(9) .
C31 C29 C30 107.3(12) .
C21 C29 C30 111.6(9) .
C31 C29 C32 110.0(10) .
C21 C29 C32 109.9(9) .
C30 C29 C32 109.2(11) .
C74 Pt2 C73 85.6(6) .
C74 Pt2 C41 85.3(6) .
C73 Pt2 C41 89.4(7) .
C74 Pt2 N53 100.7(6) .
C73 Pt2 N53 173.5(4) .
C41 Pt2 N53 89.1(6) .
C74 Pt2 N64 176.2(5) .
C73 Pt2 N64 98.1(4) .
C41 Pt2 N64 95.5(4) .
N53 Pt2 N64 75.7(3) .
C74 Pt2 Cl75 91.6(4) .
C73 Pt2 Cl75 91.4(5) .
C41 Pt2 Cl75 176.7(4) .
N53 Pt2 Cl75 90.4(2) .
N64 Pt2 Cl75 87.6(2) .
C42 C41 Pt2 113.9(8) .
C43 C42 C44 115.8(13) .
C43 C42 C41 121.5(14) .
C44 C42 C41 122.7(16) .
C42 C43 C45 123.7(13) .
C42 C44 C46 121.6(14) .
C43 C45 C47 118.4(14) .
C47 C46 C44 119.7(12) .
C46 C47 C45 120.5(13) .
C46 C47 N48 118.3(10) .
C45 C47 N48 121.1(13) .
C49 N48 C47 129.3(11) .
O50 C49 O51 123.2(16) .
O50 C49 N48 125.0(16) .
O51 C49 N48 111.8(12) .
C49 O51 C52 118.7(13) .
C54 N53 C58 116.1(12) .
C54 N53 Pt2 126.6(10) .
C58 N53 Pt2 116.8(7) .
N53 C54 C55 123.3(14) .
C54 C55 C56 121.4(12) .
C57 C56 C55 113.9(14) .
C57 C56 C65 123.0(15) .
C55 C56 C65 123.1(13) .
C58 C57 C56 123.7(13) .
C57 C58 N53 121.4(10) .
C57 C58 C59 124.5(11) .
N53 C58 C59 114.0(10) .
N64 C59 C60 121.6(9) .
N64 C59 C58 116.0(9) .
C60 C59 C58 122.3(10) .
C61 C60 C59 120.6(10) .
C60 C61 C62 117.4(9) .
C60 C61 C69 124.7(9) .
C62 C61 C69 117.9(9) .
C63 C62 C61 118.4(10) .
N64 C63 C62 124.3(10) .
C63 N64 C59 117.5(9) .
C63 N64 Pt2 125.6(7) .
C59 N64 Pt2 116.6(6) .
C67 C65 C66 116(3) .
C67 C65 C56 107.3(14) .
C66 C65 C56 107.9(15) .
C67 C65 C68 107(2) .
C66 C65 C68 106.4(18) .
C56 C65 C68 112.0(18) .
C70 C69 C72 111.5(11) .
C70 C69 C61 111.0(9) .
C72 C69 C61 108.8(8) .
C70 C69 C71 107.6(10) .
C72 C69 C71 108.1(9) .
C61 C69 C71 109.8(9) .
Cl81 C80 Cl82 102.1(17) .
Cl81 C80 Cl82 109.4(12) .
Cl86 C85 Cl87 137(3) .
Cl86 C85 Cl87 128(2) .
Cl91 C90 Cl92 116(5) .
Cl91 C90 Cl92 120.7(15) .
C90 Cl91 Cl91 150.8(15) 3_565
Cl97 C95 Cl96 105.6(19) .
Cl97 C95 Cl96 114.4(16) .

loop_
_geom_bond_atom_site_label_1
_geom_bond_atom_site_label_2
_geom_bond_distance
_geom_bond_site_symmetry_2
Pt1 C33 2.027(11) .
Pt1 C34 2.029(11) .
Pt1 C1 2.087(10) .
Pt1 N24 2.144(7) .
Pt1 N13 2.151(8) .
Pt1 Cl35 2.467(2) .
C1 C2 1.470(15) .
C2 C4 1.347(15) .
C2 C3 1.394(16) .
C3 C5 1.400(17) .
C4 C6 1.386(15) .
C5 C7 1.390(15) .
C6 C7 1.392(14) .
C7 N8 1.414(14) .
N8 C9 1.352(18) .
C9 O10 1.18(2) .
C9 O11 1.37(2) .
O11 C12 1.41(2) .
N13 C14 1.322(13) .
N13 C18 1.353(12) .
C14 C15 1.391(16) .
C15 C16 1.373(17) .
C16 C17 1.401(14) .
C16 C25 1.529(17) .
C17 C18 1.375(13) .
C18 C19 1.492(12) .
C19 N24 1.353(12) .
C19 C20 1.375(12) .
C20 C21 1.395(13) .
C21 C22 1.395(15) .
C21 C29 1.505(14) .
C22 C23 1.375(14) .
C23 N24 1.317(12) .
C25 C26 1.48(2) .
C25 C27 1.50(2) .
C25 C28 1.52(2) .
C29 C31 1.502(15) .
C29 C30 1.510(18) .
C29 C32 1.537(16) .
Pt2 C74 2.036(12) .
Pt2 C73 2.041(14) .
Pt2 C41 2.089(14) .
Pt2 N53 2.131(11) .
Pt2 N64 2.138(8) .
Pt2 Cl75 2.478(3) .
C41 C42 1.48(2) .
C42 C43 1.38(2) .
C42 C44 1.409(18) .
C43 C45 1.39(2) .
C44 C46 1.403(16) .
C45 C47 1.397(16) .
C46 C47 1.360(18) .
C47 N48 1.419(16) .
N48 C49 1.317(18) .
C49 O50 1.235(17) .
C49 O51 1.308(18) .
O51 C52 1.54(2) .
N53 C54 1.348(15) .
N53 C58 1.376(15) .
C54 C55 1.36(2) .
C55 C56 1.41(2) .
C56 C57 1.374(17) .
C56 C65 1.53(2) .
C57 C58 1.358(17) .
C58 C59 1.470(14) .
C59 N64 1.342(13) .
C59 C60 1.381(14) .
C60 C61 1.363(14) .
C61 C62 1.407(14) .
C61 C69 1.538(14) .
C62 C63 1.358(13) .
C63 N64 1.328(13) .
C65 C67 1.40(3) .
C65 C66 1.53(3) .
C65 C68 1.54(3) .
C69 C70 1.519(17) .
C69 C72 1.537(14) .
C69 C71 1.541(15) .
C80 Cl81 1.65(2) .
C80 Cl82 1.671(19) .
C80 Cl81 1.698(17) .
C80 Cl82 1.731(16) .
C85 Cl86 1.64(2) .
C85 Cl87 1.655(19) .
C85 Cl86 1.711(18) .
C85 Cl87 1.732(18) .
C90 Cl91 1.65(2) .
C90 Cl92 1.66(2) .
C90 Cl91 1.676(17) .
C90 Cl92 1.690(17) .
Cl91 Cl91 2.43(3) 3_565
C95 Cl97 1.572(19) .
C95 Cl96 1.684(19) .
C95 Cl97 1.65(2) .
C95 Cl96 1.682(18) .
